data_4330663
loop_
_publ_author_name
'Veronika Hoeke'
'Maik Heidemeier'
'Erich Krickemeyer'
'Anja Stammler'
'Hartmut B\"ogge'
'J\"urgen Schnack'
'Andrei Postnikov'
'Thorsten Glaser'

_publ_contact_author_address
;     Fakult\"at f. Chemie
      Universit\"at Bielefeld
      33501 Bielefeld
      Germany
;
_publ_contact_author_email thorsten.glaser@uni-bielefeld.de
_publ_contact_author_fax '49 521 106 6003'
_publ_contact_author_name 'Prof. Dr. T. Glaser'
_publ_contact_author_phone '49 521 106 6105'
_publ_section_title
;
 Environmental Influence on the Single-Molecule Magnet Behavior of
 [MnIII6CrIII]3+: Molecular Symmetry versus Solid-State Effects
;
_journal_name_full 'Inorganic Chemistry'
_journal_page_first 10929
_journal_page_last 10954
_journal_paper_doi 10.1021/ic301406j
_journal_volume 51
_journal_year 2012
_chemical_formula_sum 'C161 H244 Cr2 Mn6 N24 O27'
_chemical_formula_weight 3381.44
_chemical_name_systematic
; 
 ? 
;
_space_group_IT_number 15
_symmetry_cell_setting monoclinic
_symmetry_space_group_name_Hall '-C 2yc'
_symmetry_space_group_name_H-M 'C 1 2/c 1'
_atom_sites_solution_hydrogens geom
_atom_sites_solution_primary direct
_atom_sites_solution_secondary difmap
_audit_creation_method SHELXL-97
_cell_angle_alpha 90.00
_cell_angle_beta 95.5600(10)
_cell_angle_gamma 90.00
_cell_formula_units_Z 4
_cell_length_a 30.2564(13)
_cell_length_b 19.1091(8)
_cell_length_c 31.0489(13)
_cell_measurement_reflns_used 7393
_cell_measurement_temperature 183(2)
_cell_measurement_theta_max 26.88
_cell_measurement_theta_min 2.29
_cell_volume 17867.2(13)
_computing_cell_refinement 'SAINT (Bruker AXS, 2001)'
_computing_data_collection 'SMART (Bruker AXS, 2001)'
_computing_data_reduction 'SAINT (Bruker AXS, 2001)'
_computing_molecular_graphics 'DIAMOND 2.1 (Crystal Impact, 2001)'
_computing_publication_material 'SHELXL-97 (Sheldrick, 1997)'
_computing_structure_refinement 'SHELXL-97 (Sheldrick, 1997)'
_computing_structure_solution 'SHELXS-97 (Sheldrick, 1997)'
_diffrn_ambient_temperature 183(2)
_diffrn_measured_fraction_theta_full 0.998
_diffrn_measured_fraction_theta_max 0.998
_diffrn_measurement_device_type 'Bruker AXS SMART 1K'
_diffrn_measurement_method omega-scan
_diffrn_radiation_monochromator graphite
_diffrn_radiation_source 'fine-focus sealed tube'
_diffrn_radiation_type MoK\a
_diffrn_radiation_wavelength 0.71073
_diffrn_reflns_av_R_equivalents 0.0560
_diffrn_reflns_av_sigmaI/netI 0.0445
_diffrn_reflns_limit_h_max 37
_diffrn_reflns_limit_h_min -37
_diffrn_reflns_limit_k_max 23
_diffrn_reflns_limit_k_min -23
_diffrn_reflns_limit_l_max 38
_diffrn_reflns_limit_l_min -38
_diffrn_reflns_number 85274
_diffrn_reflns_theta_full 26.00
_diffrn_reflns_theta_max 26.00
_diffrn_reflns_theta_min 1.45
_diffrn_standards_decay_% 0
_diffrn_standards_interval_count 0
_diffrn_standards_interval_time 0
_diffrn_standards_number 0
_exptl_absorpt_coefficient_mu 0.596
_exptl_absorpt_correction_T_max 0.9319
_exptl_absorpt_correction_T_min 0.8901
_exptl_absorpt_correction_type multi-scan
_exptl_absorpt_process_details 'SADABS 2.10 (Bruker AXS, 2003)'
_exptl_crystal_colour brown
_exptl_crystal_density_diffrn 1.257
_exptl_crystal_description rhombs
_exptl_crystal_F_000 7168
_exptl_crystal_size_max 0.20
_exptl_crystal_size_mid 0.18
_exptl_crystal_size_min 0.12
_refine_diff_density_max 0.982
_refine_diff_density_min -1.234
_refine_diff_density_rms 0.088
_refine_ls_extinction_method none
_refine_ls_goodness_of_fit_ref 1.048
_refine_ls_hydrogen_treatment constr
_refine_ls_matrix_type full
_refine_ls_number_parameters 1061
_refine_ls_number_reflns 17509
_refine_ls_number_restraints 0
_refine_ls_restrained_S_all 1.048
_refine_ls_R_factor_all 0.0833
_refine_ls_R_factor_gt 0.0602
_refine_ls_shift/su_max 0.009
_refine_ls_shift/su_mean 0.000
_refine_ls_structure_factor_coef Fsqd
_refine_ls_weighting_details 'calc w=1/[\s^2^(Fo^2^)+(0.0920P)^2^+54.8029P] where P=(Fo^2^+2Fc^2^)/3'
_refine_ls_weighting_scheme calc
_refine_ls_wR_factor_gt 0.1582
_refine_ls_wR_factor_ref 0.1757
_reflns_number_gt 13280
_reflns_number_total 17509
_reflns_threshold_expression >2sigma(I)
_cod_data_source_file ic301406j_si_002_2.cif
_cod_data_source_block gl1585
_cod_database_code 4330663

loop_
_symmetry_equiv_pos_as_xyz
'x, y, z'
'-x, y, -z+1/2'
'x+1/2, y+1/2, z'
'-x+1/2, y+1/2, -z+1/2'
'-x, -y, -z'
'x, -y, z-1/2'
'-x+1/2, -y+1/2, -z'
'x+1/2, -y+1/2, z-1/2'

loop_
_atom_site_label
_atom_site_type_symbol
_atom_site_fract_x
_atom_site_fract_y
_atom_site_fract_z
_atom_site_U_iso_or_equiv
_atom_site_adp_type
_atom_site_occupancy
_atom_site_symmetry_multiplicity
_atom_site_calc_flag
_atom_site_refinement_flags
_atom_site_disorder_assembly
_atom_site_disorder_group
Cr1 Cr 0.2500 1.2500 0.0000 0.01797(16) Uani 1 2 d S . .
Mn2 Mn 0.230439(17) 0.97738(3) 0.032674(16) 0.02381(13) Uani 1 1 d . . .
Mn1 Mn 0.092228(18) 1.24337(3) 0.066797(16) 0.02485(13) Uani 1 1 d . . .
Mn3 Mn 0.138676(16) 1.16690(3) -0.136408(16) 0.02228(13) Uani 1 1 d . . .
N42 N 0.25113(10) 1.08194(16) 0.01268(10) 0.0291(7) Uani 1 1 d . . .
N43 N 0.18234(10) 1.22353(16) -0.08540(10) 0.0293(7) Uani 1 1 d . . .
N41 N 0.16351(10) 1.24883(15) 0.05397(10) 0.0289(7) Uani 1 1 d . . .
Cr2 Cr 0.0000 1.09574(5) -0.2500 0.0333(2) Uani 1 2 d S . .
O11 O 0.07621(8) 1.19822(12) 0.01339(8) 0.0273(5) Uani 1 1 d . . .
O12 O 0.08208(8) 1.33447(12) 0.04628(8) 0.0286(5) Uani 1 1 d . . .
O21 O 0.17242(8) 1.00671(13) 0.04186(7) 0.0268(5) Uani 1 1 d . . .
O22 O 0.25348(8) 0.98962(13) 0.09013(8) 0.0311(6) Uani 1 1 d . . .
O31 O 0.13829(8) 1.08594(13) -0.10071(7) 0.0272(5) Uani 1 1 d . . .
O32 O 0.18785(8) 1.13997(13) -0.16438(7) 0.0284(5) Uani 1 1 d . . .
N11 N 0.09735(10) 1.15015(16) 0.09340(9) 0.0285(7) Uani 1 1 d . . .
N12 N 0.09473(10) 1.27513(16) 0.12814(10) 0.0295(7) Uani 1 1 d . . .
N21 N 0.20696(10) 0.94789(15) -0.02564(9) 0.0258(6) Uani 1 1 d . . .
N22 N 0.28264(10) 0.91988(15) 0.01994(9) 0.0265(6) Uani 1 1 d . . .
N31 N 0.08483(9) 1.20061(16) -0.11181(9) 0.0260(6) Uani 1 1 d . . .
N32 N 0.12493(10) 1.24568(15) -0.17733(9) 0.0259(6) Uani 1 1 d . . .
C1 C 0.09747(11) 1.14387(18) 0.00016(11) 0.0230(7) Uani 1 1 d . . .
C2 C 0.11851(11) 1.09448(18) 0.02944(11) 0.0242(7) Uani 1 1 d . . .
C3 C 0.14781(11) 1.04413(17) 0.01356(11) 0.0226(7) Uani 1 1 d . . .
C4 C 0.15073(11) 1.03664(17) -0.03183(11) 0.0226(7) Uani 1 1 d . . .
C5 C 0.12899(11) 1.08695(17) -0.06032(11) 0.0222(7) Uani 1 1 d . . .
C6 C 0.09997(11) 1.13706(18) -0.04525(11) 0.0239(7) Uani 1 1 d . . .
C11 C 0.10911(12) 1.09340(18) 0.07466(12) 0.0274(7) Uani 1 1 d . . .
C12 C 0.10989(15) 1.0250(2) 0.09890(13) 0.0382(9) Uani 1 1 d . . .
H12A H 0.0822 1.0198 0.1126 0.057 Uiso 1 1 calc R . .
H12B H 0.1352 1.0245 0.1212 0.057 Uiso 1 1 calc R . .
H12C H 0.1128 0.9863 0.0787 0.057 Uiso 1 1 calc R . .
C13 C 0.08336(15) 1.1515(2) 0.13779(12) 0.0373(9) Uani 1 1 d . . .
H13A H 0.0942 1.1091 0.1538 0.045 Uiso 1 1 calc R . .
H13B H 0.0506 1.1526 0.1366 0.045 Uiso 1 1 calc R . .
C14 C 0.10296(15) 1.2170(2) 0.16055(12) 0.0377(9) Uani 1 1 d . . .
C15 C 0.15318(16) 1.2093(2) 0.17019(14) 0.0473(11) Uani 1 1 d . . .
H15A H 0.1666 1.2014 0.1431 0.071 Uiso 1 1 calc R . .
H15B H 0.1597 1.1695 0.1897 0.071 Uiso 1 1 calc R . .
H15C H 0.1655 1.2522 0.1840 0.071 Uiso 1 1 calc R . .
C16 C 0.0799(2) 1.2286(3) 0.20169(14) 0.0579(14) Uani 1 1 d . . .
H16A H 0.0949 1.2664 0.2187 0.087 Uiso 1 1 calc R . .
H16B H 0.0813 1.1855 0.2189 0.087 Uiso 1 1 calc R . .
H16C H 0.0488 1.2414 0.1938 0.087 Uiso 1 1 calc R . .
C17 C 0.08689(12) 1.3379(2) 0.13970(12) 0.0313(8) Uani 1 1 d . . .
H17A H 0.0844 1.3453 0.1696 0.038 Uiso 1 1 calc R . .
C21 C 0.17373(11) 0.97768(18) -0.04873(11) 0.0250(7) Uani 1 1 d . . .
C22 C 0.15655(14) 0.9463(2) -0.09183(12) 0.0358(9) Uani 1 1 d . . .
H22A H 0.1528 0.8956 -0.0886 0.054 Uiso 1 1 calc R . .
H22B H 0.1778 0.9553 -0.1131 0.054 Uiso 1 1 calc R . .
H22C H 0.1279 0.9674 -0.1018 0.054 Uiso 1 1 calc R . .
C23 C 0.22940(13) 0.88422(19) -0.03912(12) 0.0311(8) Uani 1 1 d . . .
H23A H 0.2241 0.8783 -0.0709 0.037 Uiso 1 1 calc R . .
H23B H 0.2176 0.8426 -0.0251 0.037 Uiso 1 1 calc R . .
C24 C 0.27930(13) 0.89178(19) -0.02555(12) 0.0313(8) Uani 1 1 d . . .
C25 C 0.29926(14) 0.9465(2) -0.05407(12) 0.0381(9) Uani 1 1 d . . .
H25A H 0.2835 0.9910 -0.0521 0.057 Uiso 1 1 calc R . .
H25B H 0.2963 0.9304 -0.0842 0.057 Uiso 1 1 calc R . .
H25C H 0.3307 0.9531 -0.0442 0.057 Uiso 1 1 calc R . .
C26 C 0.30188(16) 0.8205(2) -0.02943(15) 0.0471(11) Uani 1 1 d . . .
H26A H 0.2918 0.7883 -0.0079 0.071 Uiso 1 1 calc R . .
H26B H 0.3342 0.8263 -0.0244 0.071 Uiso 1 1 calc R . .
H26C H 0.2941 0.8015 -0.0585 0.071 Uiso 1 1 calc R . .
C27 C 0.31521(12) 0.90326(19) 0.04800(12) 0.0295(8) Uani 1 1 d . . .
H27A H 0.3360 0.8703 0.0391 0.035 Uiso 1 1 calc R . .
C31 C 0.07212(11) 1.18194(18) -0.07476(11) 0.0252(7) Uani 1 1 d . . .
C32 C 0.02597(12) 1.2015(2) -0.06384(13) 0.0349(9) Uani 1 1 d . . .
H32A H 0.0045 1.1931 -0.0890 0.052 Uiso 1 1 calc R . .
H32B H 0.0254 1.2512 -0.0559 0.052 Uiso 1 1 calc R . .
H32C H 0.0181 1.1730 -0.0395 0.052 Uiso 1 1 calc R . .
C33 C 0.05680(12) 1.2429(2) -0.14308(12) 0.0314(8) Uani 1 1 d . . .
H33A H 0.0356 1.2710 -0.1279 0.038 Uiso 1 1 calc R . .
H33B H 0.0396 1.2120 -0.1641 0.038 Uiso 1 1 calc R . .
C34 C 0.08695(12) 1.2912(2) -0.16668(12) 0.0304(8) Uani 1 1 d . . .
C35 C 0.10613(14) 1.3483(2) -0.13641(13) 0.0378(9) Uani 1 1 d . . .
H35A H 0.1226 1.3270 -0.1110 0.057 Uiso 1 1 calc R . .
H35B H 0.0820 1.3771 -0.1271 0.057 Uiso 1 1 calc R . .
H35C H 0.1262 1.3778 -0.1515 0.057 Uiso 1 1 calc R . .
C36 C 0.06039(14) 1.3221(2) -0.20682(13) 0.0395(10) Uani 1 1 d . . .
H36A H 0.0774 1.3601 -0.2185 0.059 Uiso 1 1 calc R . .
H36B H 0.0321 1.3404 -0.1988 0.059 Uiso 1 1 calc R . .
H36C H 0.0547 1.2855 -0.2288 0.059 Uiso 1 1 calc R . .
C37 C 0.14380(12) 1.25438(19) -0.21237(11) 0.0291(8) Uani 1 1 d . . .
H37A H 0.1302 1.2868 -0.2327 0.035 Uiso 1 1 calc R . .
C41 C 0.19491(11) 1.25065(17) 0.03595(11) 0.0242(7) Uani 1 1 d . . .
C42 C 0.25262(11) 1.14158(18) 0.00782(10) 0.0233(7) Uani 1 1 d . . .
C43 C 0.20686(11) 1.23544(17) -0.05559(11) 0.0230(7) Uani 1 1 d . . .
C101 C 0.08099(11) 1.39507(19) 0.06685(11) 0.0262(7) Uani 1 1 d . . .
C102 C 0.08143(12) 1.39844(19) 0.11219(12) 0.0286(8) Uani 1 1 d . . .
C103 C 0.07862(12) 1.4642(2) 0.13293(12) 0.0329(8) Uani 1 1 d . . .
H10B H 0.0778 1.4655 0.1634 0.039 Uiso 1 1 calc R . .
C104 C 0.07706(11) 1.52573(19) 0.11048(12) 0.0302(8) Uani 1 1 d . A .
C105 C 0.07735(11) 1.52099(19) 0.06531(12) 0.0297(8) Uani 1 1 d . . .
H10A H 0.0762 1.5634 0.0493 0.036 Uiso 1 1 calc R . .
C106 C 0.07918(11) 1.45841(19) 0.04236(11) 0.0270(7) Uani 1 1 d . . .
C110 C 0.08049(13) 1.4564(2) -0.00681(12) 0.0318(8) Uani 1 1 d . . .
C111 C 0.12490(13) 1.4243(2) -0.01790(13) 0.0383(9) Uani 1 1 d . . .
H11A H 0.1497 1.4504 -0.0029 0.057 Uiso 1 1 calc R . .
H11B H 0.1267 1.4269 -0.0492 0.057 Uiso 1 1 calc R . .
H11C H 0.1265 1.3753 -0.0086 0.057 Uiso 1 1 calc R . .
C112 C 0.04167(14) 1.4132(2) -0.02864(13) 0.0402(9) Uani 1 1 d . . .
H11D H 0.0135 1.4340 -0.0220 0.060 Uiso 1 1 calc R . .
H11E H 0.0436 1.3651 -0.0178 0.060 Uiso 1 1 calc R . .
H11F H 0.0431 1.4131 -0.0600 0.060 Uiso 1 1 calc R . .
C113 C 0.07663(16) 1.5299(2) -0.02634(14) 0.0448(10) Uani 1 1 d . . .
H11G H 0.0484 1.5510 -0.0200 0.067 Uiso 1 1 calc R . .
H11H H 0.0776 1.5269 -0.0577 0.067 Uiso 1 1 calc R . .
H11I H 0.1013 1.5588 -0.0137 0.067 Uiso 1 1 calc R . .
C120 C 0.07695(13) 1.5971(2) 0.13331(13) 0.0341(9) Uani 1 1 d . . .
C121 C 0.0396(3) 1.6410(5) 0.1166(3) 0.053(3) Uani 0.562(10) 1 d P A 1
H12D H 0.0406 1.6481 0.0854 0.080 Uiso 0.562(10) 1 calc PR A 1
H12E H 0.0414 1.6863 0.1313 0.080 Uiso 0.562(10) 1 calc PR A 1
H12F H 0.0116 1.6178 0.1217 0.080 Uiso 0.562(10) 1 calc PR A 1
C122 C 0.1215(3) 1.6318(5) 0.1300(4) 0.054(3) Uani 0.562(10) 1 d P A 1
H12G H 0.1261 1.6382 0.0994 0.081 Uiso 0.562(10) 1 calc PR A 1
H12H H 0.1451 1.6022 0.1440 0.081 Uiso 0.562(10) 1 calc PR A 1
H12I H 0.1220 1.6774 0.1444 0.081 Uiso 0.562(10) 1 calc PR A 1
C123 C 0.0733(4) 1.5889(4) 0.1842(3) 0.055(3) Uani 0.562(10) 1 d P A 1
H12J H 0.0772 1.6347 0.1982 0.082 Uiso 0.562(10) 1 calc PR A 1
H12K H 0.0964 1.5568 0.1965 0.082 Uiso 0.562(10) 1 calc PR A 1
H12L H 0.0440 1.5700 0.1889 0.082 Uiso 0.562(10) 1 calc PR A 1
C11B C 0.0695(5) 1.6603(5) 0.0973(4) 0.058(4) Uani 0.438(10) 1 d P A 2
H11J H 0.0423 1.6515 0.0784 0.087 Uiso 0.438(10) 1 calc PR A 2
H11K H 0.0949 1.6620 0.0800 0.087 Uiso 0.438(10) 1 calc PR A 2
H11L H 0.0669 1.7052 0.1122 0.087 Uiso 0.438(10) 1 calc PR A 2
C12B C 0.1190(4) 1.6101(7) 0.1594(5) 0.058(4) Uani 0.438(10) 1 d P A 2
H12P H 0.1432 1.6108 0.1407 0.087 Uiso 0.438(10) 1 calc PR A 2
H12Q H 0.1243 1.5730 0.1811 0.087 Uiso 0.438(10) 1 calc PR A 2
H12R H 0.1176 1.6554 0.1741 0.087 Uiso 0.438(10) 1 calc PR A 2
C13B C 0.0370(4) 1.6025(5) 0.1570(4) 0.053(4) Uani 0.438(10) 1 d P A 2
H13C H 0.0104 1.6009 0.1363 0.079 Uiso 0.438(10) 1 calc PR A 2
H13D H 0.0377 1.6469 0.1729 0.079 Uiso 0.438(10) 1 calc PR A 2
H13E H 0.0365 1.5635 0.1773 0.079 Uiso 0.438(10) 1 calc PR A 2
C201 C 0.29290(12) 0.97473(18) 0.11007(11) 0.0274(7) Uani 1 1 d . . .
C202 C 0.32319(12) 0.92988(19) 0.09156(11) 0.0286(8) Uani 1 1 d . . .
C203 C 0.36317(13) 0.9100(2) 0.11550(12) 0.0322(8) Uani 1 1 d . . .
H20B H 0.3825 0.8784 0.1030 0.039 Uiso 1 1 calc R . .
C204 C 0.37495(13) 0.9351(2) 0.15638(12) 0.0344(9) Uani 1 1 d . B .
C205 C 0.34502(13) 0.9820(2) 0.17339(12) 0.0330(8) Uani 1 1 d . . .
H20A H 0.3530 1.0005 0.2015 0.040 Uiso 1 1 calc R . .
C206 C 0.30488(12) 1.00314(19) 0.15205(11) 0.0289(8) Uani 1 1 d . . .
C210 C 0.27352(13) 1.0544(2) 0.17203(12) 0.0335(8) Uani 1 1 d . . .
C211 C 0.29396(16) 1.0827(2) 0.21582(13) 0.0433(10) Uani 1 1 d . . .
H21G H 0.2987 1.0439 0.2364 0.065 Uiso 1 1 calc R . .
H21H H 0.2738 1.1170 0.2268 0.065 Uiso 1 1 calc R . .
H21I H 0.3225 1.1051 0.2121 0.065 Uiso 1 1 calc R . .
C212 C 0.22999(15) 1.0168(2) 0.17967(14) 0.0442(10) Uani 1 1 d . . .
H21D H 0.2366 0.9762 0.1985 0.066 Uiso 1 1 calc R . .
H21E H 0.2151 1.0011 0.1519 0.066 Uiso 1 1 calc R . .
H21F H 0.2105 1.0490 0.1935 0.066 Uiso 1 1 calc R . .
C213 C 0.26402(15) 1.1186(2) 0.14227(13) 0.0407(10) Uani 1 1 d . . .
H21A H 0.2922 1.1400 0.1361 0.061 Uiso 1 1 calc R . .
H21B H 0.2464 1.1528 0.1567 0.061 Uiso 1 1 calc R . .
H21C H 0.2475 1.1036 0.1151 0.061 Uiso 1 1 calc R . .
C220 C 0.41903(14) 0.9151(2) 0.18248(13) 0.0386(9) Uani 1 1 d . . .
C221 C 0.4174(6) 0.9313(16) 0.2303(5) 0.114(9) Uani 0.58(2) 1 d P B 1
H22D H 0.4154 0.9820 0.2343 0.172 Uiso 0.58(2) 1 calc PR B 1
H22E H 0.4444 0.9137 0.2467 0.172 Uiso 0.58(2) 1 calc PR B 1
H22F H 0.3914 0.9086 0.2407 0.172 Uiso 0.58(2) 1 calc PR B 1
C222 C 0.4241(6) 0.8354(6) 0.1805(7) 0.087(7) Uani 0.58(2) 1 d P B 1
H22J H 0.4246 0.8208 0.1503 0.131 Uiso 0.58(2) 1 calc PR B 1
H22K H 0.3991 0.8131 0.1929 0.131 Uiso 0.58(2) 1 calc PR B 1
H22L H 0.4520 0.8215 0.1970 0.131 Uiso 0.58(2) 1 calc PR B 1
C223 C 0.4557(4) 0.9526(12) 0.1640(6) 0.085(6) Uani 0.58(2) 1 d P B 1
H22M H 0.4502 1.0031 0.1646 0.127 Uiso 0.58(2) 1 calc PR B 1
H22N H 0.4574 0.9375 0.1341 0.127 Uiso 0.58(2) 1 calc PR B 1
H22O H 0.4838 0.9421 0.1812 0.127 Uiso 0.58(2) 1 calc PR B 1
C21B C 0.4140(7) 0.8855(16) 0.2239(8) 0.090(10) Uani 0.42(2) 1 d P B 2
H21J H 0.3988 0.9189 0.2413 0.135 Uiso 0.42(2) 1 calc PR B 2
H21K H 0.4434 0.8748 0.2387 0.135 Uiso 0.42(2) 1 calc PR B 2
H21L H 0.3965 0.8423 0.2203 0.135 Uiso 0.42(2) 1 calc PR B 2
C22B C 0.4474(7) 0.8633(16) 0.1577(6) 0.092(11) Uani 0.42(2) 1 d P B 2
H22G H 0.4280 0.8281 0.1427 0.138 Uiso 0.42(2) 1 calc PR B 2
H22H H 0.4693 0.8400 0.1783 0.138 Uiso 0.42(2) 1 calc PR B 2
H22I H 0.4629 0.8892 0.1364 0.138 Uiso 0.42(2) 1 calc PR B 2
C23B C 0.4501(6) 0.9817(9) 0.1889(9) 0.072(6) Uani 0.42(2) 1 d P B 2
H23C H 0.4331 1.0210 0.1990 0.109 Uiso 0.42(2) 1 calc PR B 2
H23D H 0.4613 0.9940 0.1613 0.109 Uiso 0.42(2) 1 calc PR B 2
H23E H 0.4751 0.9713 0.2104 0.109 Uiso 0.42(2) 1 calc PR B 2
C301 C 0.20518(12) 1.16710(19) -0.19799(11) 0.0270(7) Uani 1 1 d . . .
C302 C 0.18323(12) 1.22011(19) -0.22380(11) 0.0286(8) Uani 1 1 d . . .
C303 C 0.20169(13) 1.2449(2) -0.26097(12) 0.0320(8) Uani 1 1 d . . .
H30A H 0.1859 1.2790 -0.2786 0.038 Uiso 1 1 calc R . .
C304 C 0.24173(13) 1.22124(19) -0.27236(11) 0.0296(8) Uani 1 1 d . . .
C305 C 0.26352(12) 1.17013(19) -0.24517(11) 0.0286(8) Uani 1 1 d . . .
H30B H 0.2914 1.1536 -0.2524 0.034 Uiso 1 1 calc R . .
C306 C 0.24722(12) 1.14244(18) -0.20878(11) 0.0260(7) Uani 1 1 d . . .
C310 C 0.27318(12) 1.08860(19) -0.17952(12) 0.0300(8) Uani 1 1 d . . .
C311 C 0.31832(13) 1.0723(2) -0.19611(13) 0.0375(9) Uani 1 1 d . . .
H31D H 0.3136 1.0526 -0.2253 0.056 Uiso 1 1 calc R . .
H31E H 0.3344 1.0385 -0.1768 0.056 Uiso 1 1 calc R . .
H31F H 0.3357 1.1155 -0.1968 0.056 Uiso 1 1 calc R . .
C312 C 0.24688(14) 1.0196(2) -0.17921(14) 0.0400(9) Uani 1 1 d . . .
H31G H 0.2408 1.0022 -0.2089 0.060 Uiso 1 1 calc R . .
H31H H 0.2187 1.0279 -0.1668 0.060 Uiso 1 1 calc R . .
H31I H 0.2643 0.9848 -0.1617 0.060 Uiso 1 1 calc R . .
C313 C 0.28236(14) 1.1170(2) -0.13315(12) 0.0381(9) Uani 1 1 d . . .
H31A H 0.2542 1.1240 -0.1207 0.057 Uiso 1 1 calc R . .
H31B H 0.2982 1.1617 -0.1338 0.057 Uiso 1 1 calc R . .
H31C H 0.3006 1.0833 -0.1155 0.057 Uiso 1 1 calc R . .
C320 C 0.26310(13) 1.2486(2) -0.31188(12) 0.0352(9) Uani 1 1 d . . .
C321 C 0.2704(2) 1.1886(3) -0.34220(17) 0.0757(18) Uani 1 1 d . . .
H32G H 0.2416 1.1718 -0.3555 0.114 Uiso 1 1 calc R . .
H32H H 0.2858 1.1504 -0.3259 0.114 Uiso 1 1 calc R . .
H32I H 0.2884 1.2047 -0.3648 0.114 Uiso 1 1 calc R . .
C322 C 0.3072(2) 1.2823(4) -0.2974(2) 0.088(2) Uani 1 1 d . . .
H32J H 0.3209 1.2997 -0.3227 0.131 Uiso 1 1 calc R . .
H32K H 0.3269 1.2477 -0.2821 0.131 Uiso 1 1 calc R . .
H32L H 0.3026 1.3214 -0.2779 0.131 Uiso 1 1 calc R . .
C323 C 0.2346(2) 1.3038(3) -0.33646(19) 0.083(2) Uani 1 1 d . . .
H32D H 0.2063 1.2829 -0.3479 0.125 Uiso 1 1 calc R . .
H32E H 0.2501 1.3218 -0.3604 0.125 Uiso 1 1 calc R . .
H32F H 0.2289 1.3423 -0.3169 0.125 Uiso 1 1 calc R . .
C401 C -0.0174(2) 1.2888(4) 0.0525(3) 0.100(2) Uani 1 1 d . . .
H40A H -0.0475 1.2810 0.0606 0.149 Uiso 1 1 calc R . .
H40B H -0.0173 1.2840 0.0211 0.149 Uiso 1 1 calc R . .
H40C H -0.0075 1.3360 0.0613 0.149 Uiso 1 1 calc R . .
C501 C 0.05776(13) 1.0973(2) -0.20877(13) 0.0347(9) Uani 1 1 d . . .
C502 C -0.02513(16) 1.0195(3) -0.21286(16) 0.0542(12) Uani 1 1 d . . .
C503 C 0.02928(14) 1.1704(2) -0.28596(14) 0.0394(9) Uani 1 1 d . . .
O401 O 0.01180(11) 1.2390(2) 0.07347(12) 0.0605(9) Uani 1 1 d . . .
O402 O 0.20761(14) 0.86143(18) 0.05642(12) 0.0646(10) Uani 1 1 d . . .
N501 N 0.08997(12) 1.10166(19) -0.18588(11) 0.0399(8) Uani 1 1 d . . .
N503 N 0.04755(14) 1.2110(2) -0.30585(14) 0.0584(11) Uani 1 1 d . . .
N502 N -0.0375(2) 0.9761(3) -0.1911(2) 0.0925(18) Uani 1 1 d . . .
O1M O 0.1282(3) 0.8157(5) 0.0658(3) 0.166(3) Uiso 1 1 d . . .
C1M C 0.0952(5) 0.8352(8) 0.0349(5) 0.200(6) Uiso 1 1 d . . .
O2M O 0.1301(3) 0.9568(5) -0.1954(3) 0.116(3) Uiso 0.70 1 d P C 1
C2M C 0.1410(3) 0.9641(5) -0.2348(3) 0.077(2) Uiso 0.70 1 d P C 1
O2MB O 0.1050(6) 0.9142(10) -0.2351(7) 0.108(5) Uiso 0.30 1 d P D 2
C2MB C 0.1247(16) 0.938(3) -0.2649(16) 0.173(16) Uiso 0.30 1 d P D 2
O3M O 0.0435(6) 0.8586(9) -0.1869(5) 0.243(6) Uiso 0.75 1 d P . .
C3M C 0.0863(7) 0.8446(10) -0.1655(6) 0.182(7) Uiso 0.75 1 d P . .
O1H O 0.0495(7) 0.8448(11) -0.1035(7) 0.093(6) Uiso 0.25 1 d P E 1
O1HB O 0.0378(6) 0.8773(10) -0.0834(7) 0.081(5) Uiso 0.25 1 d P E 1
C4M C 0.0272(11) 0.8988(18) -0.0505(12) 0.099(9) Uiso 0.25 1 d P F 2
O4M O 0.0190(12) 0.950(2) -0.0269(12) 0.182(13) Uiso 0.25 1 d P F 2
O5M O 0.0305(4) 1.0238(7) -0.1122(4) 0.129(4) Uiso 0.50 1 d P G 2
C5M C 0.0050(5) 0.9617(8) -0.1071(5) 0.085(4) Uiso 0.50 1 d P G 2
O6M O 0.1205(2) 1.1799(4) -0.3490(2) 0.130(2) Uiso 1 1 d . . .
C6M C 0.1366(3) 1.1187(5) -0.3256(3) 0.105(2) Uiso 1 1 d . . .
O2H O 0.1344(8) 0.7608(13) -0.0730(8) 0.237(9) Uiso 0.50 1 d P . .

loop_
_atom_site_aniso_label
_atom_site_aniso_U_11
_atom_site_aniso_U_22
_atom_site_aniso_U_33
_atom_site_aniso_U_23
_atom_site_aniso_U_13
_atom_site_aniso_U_12
Cr1 0.0199(4) 0.0172(4) 0.0167(4) 0.0005(3) 0.0009(3) -0.0009(3)
Mn2 0.0297(3) 0.0217(3) 0.0199(3) 0.0001(2) 0.0023(2) 0.0044(2)
Mn1 0.0321(3) 0.0231(3) 0.0202(3) -0.0010(2) 0.0070(2) 0.0029(2)
Mn3 0.0228(3) 0.0262(3) 0.0174(2) -0.0007(2) -0.00007(19) 0.0059(2)
N42 0.0328(16) 0.0235(17) 0.0309(16) 0.0006(13) 0.0020(13) 0.0011(12)
N43 0.0292(16) 0.0332(17) 0.0250(16) -0.0011(13) -0.0008(13) 0.0020(13)
N41 0.0343(17) 0.0271(16) 0.0263(16) -0.0008(12) 0.0075(13) 0.0020(13)
Cr2 0.0336(5) 0.0354(5) 0.0297(5) 0.000 -0.0032(4) 0.000
O11 0.0321(13) 0.0250(13) 0.0251(12) -0.0029(10) 0.0040(10) 0.0067(10)
O12 0.0391(14) 0.0226(12) 0.0241(12) -0.0022(10) 0.0028(10) 0.0072(10)
O21 0.0319(13) 0.0277(13) 0.0212(12) 0.0036(10) 0.0042(10) 0.0058(10)
O22 0.0368(14) 0.0351(14) 0.0209(12) -0.0008(10) 0.0006(10) 0.0072(11)
O31 0.0323(13) 0.0290(13) 0.0202(12) -0.0020(10) 0.0015(10) 0.0086(10)
O32 0.0300(13) 0.0345(14) 0.0211(12) 0.0038(10) 0.0047(10) 0.0105(11)
N11 0.0381(17) 0.0277(16) 0.0212(15) 0.0027(12) 0.0114(12) 0.0012(13)
N12 0.0355(17) 0.0307(17) 0.0233(15) -0.0007(13) 0.0074(12) 0.0042(13)
N21 0.0328(16) 0.0192(14) 0.0252(15) -0.0019(12) 0.0022(12) 0.0004(12)
N22 0.0338(16) 0.0207(14) 0.0252(15) -0.0011(12) 0.0049(12) 0.0033(12)
N31 0.0246(15) 0.0304(16) 0.0225(15) 0.0005(12) -0.0001(11) 0.0088(12)
N32 0.0277(15) 0.0265(15) 0.0228(15) -0.0007(12) -0.0009(12) 0.0070(12)
C1 0.0204(16) 0.0231(17) 0.0259(17) -0.0018(14) 0.0039(13) -0.0027(13)
C2 0.0275(17) 0.0237(17) 0.0217(17) 0.0006(13) 0.0038(13) -0.0039(14)
C3 0.0262(17) 0.0196(16) 0.0219(16) 0.0006(13) 0.0020(13) -0.0020(13)
C4 0.0231(16) 0.0213(17) 0.0234(17) -0.0033(13) 0.0026(13) -0.0018(13)
C5 0.0212(16) 0.0224(17) 0.0228(17) -0.0027(13) 0.0010(13) -0.0035(13)
C6 0.0240(17) 0.0243(17) 0.0231(17) -0.0016(14) 0.0016(13) 0.0000(13)
C11 0.0300(18) 0.0253(18) 0.0279(18) 0.0014(14) 0.0071(14) 0.0011(14)
C12 0.056(3) 0.028(2) 0.033(2) 0.0071(16) 0.0201(18) 0.0027(18)
C13 0.052(2) 0.035(2) 0.028(2) 0.0040(16) 0.0187(18) 0.0004(18)
C14 0.060(3) 0.033(2) 0.0210(18) 0.0010(16) 0.0123(17) 0.0060(19)
C15 0.063(3) 0.042(2) 0.035(2) 0.0060(19) -0.008(2) 0.007(2)
C16 0.105(4) 0.045(3) 0.029(2) 0.004(2) 0.032(2) 0.011(3)
C17 0.0332(19) 0.039(2) 0.0219(18) -0.0046(15) 0.0053(15) 0.0038(16)
C21 0.0296(18) 0.0221(17) 0.0238(17) -0.0009(14) 0.0043(14) -0.0023(14)
C22 0.043(2) 0.030(2) 0.032(2) -0.0096(16) -0.0068(17) 0.0054(17)
C23 0.041(2) 0.0220(18) 0.0299(19) -0.0051(15) -0.0009(15) 0.0055(15)
C24 0.041(2) 0.0276(19) 0.0248(18) -0.0052(15) 0.0016(15) 0.0086(16)
C25 0.043(2) 0.046(2) 0.0263(19) -0.0012(17) 0.0080(16) 0.0049(19)
C26 0.058(3) 0.038(2) 0.044(2) -0.0127(19) -0.003(2) 0.020(2)
C27 0.0332(19) 0.0267(18) 0.0288(19) 0.0009(15) 0.0047(15) 0.0057(15)
C31 0.0231(17) 0.0246(18) 0.0272(18) -0.0032(14) -0.0007(13) 0.0021(13)
C32 0.0274(19) 0.047(2) 0.030(2) 0.0026(17) 0.0027(15) 0.0082(17)
C33 0.0256(18) 0.038(2) 0.0297(19) 0.0050(16) 0.0006(14) 0.0136(16)
C34 0.0315(19) 0.034(2) 0.0260(18) 0.0027(15) 0.0035(15) 0.0143(16)
C35 0.044(2) 0.032(2) 0.039(2) -0.0018(17) 0.0093(18) 0.0094(17)
C36 0.042(2) 0.046(2) 0.031(2) 0.0073(18) 0.0040(17) 0.0212(19)
C37 0.0329(19) 0.0313(19) 0.0225(18) 0.0021(15) -0.0009(14) 0.0090(15)
C41 0.0278(18) 0.0214(17) 0.0228(17) 0.0004(13) -0.0006(14) 0.0001(14)
C42 0.0220(16) 0.0270(19) 0.0210(17) 0.0008(14) 0.0017(13) -0.0002(13)
C43 0.0258(17) 0.0211(17) 0.0223(17) 0.0018(13) 0.0030(14) 0.0004(13)
C101 0.0211(16) 0.0280(18) 0.0296(18) -0.0055(15) 0.0029(13) 0.0040(14)
C102 0.0292(18) 0.0304(19) 0.0263(18) -0.0062(15) 0.0035(14) 0.0057(15)
C103 0.0312(19) 0.039(2) 0.0284(19) -0.0103(16) 0.0015(15) 0.0058(16)
C104 0.0225(17) 0.0296(19) 0.038(2) -0.0095(16) 0.0019(15) 0.0062(14)
C105 0.0252(18) 0.0258(18) 0.038(2) -0.0014(15) 0.0046(15) 0.0064(14)
C106 0.0249(17) 0.0283(18) 0.0280(18) -0.0028(15) 0.0036(14) 0.0047(14)
C110 0.034(2) 0.033(2) 0.0290(19) 0.0001(16) 0.0067(15) 0.0049(16)
C111 0.040(2) 0.040(2) 0.036(2) -0.0079(18) 0.0103(17) 0.0059(18)
C112 0.041(2) 0.047(2) 0.032(2) 0.0007(18) -0.0009(17) 0.0020(19)
C113 0.057(3) 0.040(2) 0.039(2) 0.0065(19) 0.014(2) 0.010(2)
C120 0.032(2) 0.030(2) 0.040(2) -0.0144(17) 0.0021(16) 0.0031(16)
C121 0.054(5) 0.046(5) 0.055(6) -0.026(4) -0.017(4) 0.021(4)
C122 0.045(5) 0.049(6) 0.070(7) -0.032(5) 0.014(5) -0.005(4)
C123 0.095(8) 0.040(5) 0.031(4) -0.014(3) 0.014(4) 0.006(4)
C11B 0.101(11) 0.020(5) 0.052(7) -0.005(4) 0.003(7) 0.007(5)
C12B 0.046(7) 0.051(7) 0.074(10) -0.032(7) -0.012(7) 0.005(5)
C13B 0.068(8) 0.030(5) 0.066(8) -0.017(5) 0.031(6) 0.001(5)
C201 0.0342(19) 0.0243(18) 0.0236(17) 0.0073(14) 0.0021(14) 0.0001(14)
C202 0.0337(19) 0.0263(18) 0.0257(18) 0.0078(14) 0.0028(14) 0.0018(15)
C203 0.036(2) 0.030(2) 0.031(2) 0.0082(16) 0.0065(16) 0.0030(16)
C204 0.038(2) 0.033(2) 0.032(2) 0.0110(16) -0.0009(16) -0.0013(16)
C205 0.043(2) 0.032(2) 0.0229(18) 0.0055(15) -0.0008(15) -0.0030(16)
C206 0.038(2) 0.0272(18) 0.0221(17) 0.0058(14) 0.0039(15) -0.0011(15)
C210 0.043(2) 0.035(2) 0.0226(18) -0.0011(16) 0.0032(16) 0.0046(17)
C211 0.057(3) 0.040(2) 0.033(2) -0.0049(18) 0.0027(19) 0.002(2)
C212 0.049(3) 0.049(3) 0.037(2) -0.0040(19) 0.0125(19) -0.002(2)
C213 0.053(3) 0.033(2) 0.036(2) 0.0036(17) 0.0061(18) 0.0099(18)
C220 0.039(2) 0.043(2) 0.032(2) 0.0089(18) -0.0038(17) 0.0062(18)
C221 0.081(10) 0.22(2) 0.040(6) -0.014(11) -0.025(6) 0.092(15)
C222 0.078(10) 0.065(7) 0.108(14) 0.018(7) -0.044(10) 0.019(6)
C223 0.040(6) 0.125(17) 0.087(10) 0.043(10) -0.008(6) -0.010(7)
C21B 0.057(9) 0.15(2) 0.061(14) 0.074(16) 0.022(9) 0.049(13)
C22B 0.068(12) 0.14(2) 0.061(10) -0.022(12) -0.026(8) 0.068(14)
C23B 0.052(9) 0.057(9) 0.101(17) 0.020(9) -0.029(10) -0.001(7)
C301 0.0332(19) 0.0281(18) 0.0191(16) -0.0035(14) -0.0003(14) 0.0050(15)
C302 0.0323(19) 0.0311(19) 0.0218(17) -0.0018(15) 0.0001(14) 0.0073(15)
C303 0.040(2) 0.034(2) 0.0221(18) 0.0018(15) 0.0016(15) 0.0072(16)
C304 0.040(2) 0.0278(19) 0.0217(17) -0.0018(14) 0.0051(15) 0.0030(15)
C305 0.0301(18) 0.0322(19) 0.0234(17) -0.0036(15) 0.0021(14) 0.0069(15)
C306 0.0297(18) 0.0265(18) 0.0217(17) -0.0021(14) 0.0010(14) 0.0038(14)
C310 0.0315(19) 0.032(2) 0.0266(18) 0.0021(15) 0.0009(15) 0.0098(15)
C311 0.036(2) 0.040(2) 0.037(2) 0.0052(17) 0.0043(17) 0.0112(17)
C312 0.043(2) 0.032(2) 0.046(2) 0.0024(18) 0.0091(19) 0.0061(17)
C313 0.038(2) 0.049(2) 0.0259(19) 0.0027(17) -0.0027(16) 0.0105(18)
C320 0.041(2) 0.039(2) 0.0267(19) 0.0038(16) 0.0097(16) 0.0083(17)
C321 0.128(5) 0.065(4) 0.040(3) -0.004(3) 0.038(3) 0.009(4)
C322 0.076(4) 0.130(6) 0.057(4) 0.025(4) 0.008(3) -0.040(4)
C323 0.111(5) 0.086(4) 0.061(3) 0.045(3) 0.050(3) 0.048(4)
C401 0.047(3) 0.105(6) 0.147(7) 0.009(5) 0.007(4) 0.014(3)
C501 0.039(2) 0.034(2) 0.031(2) -0.0009(16) 0.0013(17) 0.0005(17)
C502 0.050(3) 0.068(3) 0.044(3) 0.006(2) 0.005(2) -0.014(2)
C503 0.036(2) 0.042(2) 0.039(2) 0.0030(19) -0.0015(17) 0.0022(18)
O401 0.0467(19) 0.076(2) 0.060(2) 0.0016(18) 0.0077(16) -0.0002(17)
O402 0.090(3) 0.048(2) 0.057(2) 0.0092(17) 0.0136(19) -0.0017(19)
N501 0.0410(19) 0.045(2) 0.0320(18) -0.0035(15) -0.0059(15) 0.0041(16)
N503 0.053(2) 0.060(3) 0.062(3) 0.015(2) 0.005(2) -0.002(2)
N502 0.098(4) 0.085(4) 0.096(4) 0.039(3) 0.021(3) -0.020(3)

loop_
_atom_type_symbol
_atom_type_description
_atom_type_scat_dispersion_real
_atom_type_scat_dispersion_imag
_atom_type_scat_source
C C 0.0033 0.0016 'International Tables Vol C Tables 4.2.6.8 and 6.1.1.4'
H H 0.0000 0.0000 'International Tables Vol C Tables 4.2.6.8 and 6.1.1.4'
N N 0.0061 0.0033 'International Tables Vol C Tables 4.2.6.8 and 6.1.1.4'
O O 0.0106 0.0060 'International Tables Vol C Tables 4.2.6.8 and 6.1.1.4'
Cr Cr 0.3209 0.6236 'International Tables Vol C Tables 4.2.6.8 and 6.1.1.4'
Mn Mn 0.3368 0.7283 'International Tables Vol C Tables 4.2.6.8 and 6.1.1.4'

loop_
_geom_angle_atom_site_label_1
_geom_angle_atom_site_label_2
_geom_angle_atom_site_label_3
_geom_angle
_geom_angle_site_symmetry_1
_geom_angle_site_symmetry_3
C43 Cr1 C43 179.997(1) 7_575 .
C43 Cr1 C42 88.71(13) 7_575 7_575
C43 Cr1 C42 91.29(13) . 7_575
C43 Cr1 C42 91.29(13) 7_575 .
C43 Cr1 C42 88.71(13) . .
C42 Cr1 C42 180.0 7_575 .
C43 Cr1 C41 91.42(13) 7_575 .
C43 Cr1 C41 88.58(13) . .
C42 Cr1 C41 91.89(13) 7_575 .
C42 Cr1 C41 88.12(13) . .
C43 Cr1 C41 88.58(13) 7_575 7_575
C43 Cr1 C41 91.42(13) . 7_575
C42 Cr1 C41 88.11(13) 7_575 7_575
C42 Cr1 C41 91.88(13) . 7_575
C41 Cr1 C41 180.00(17) . 7_575
C43 Cr1 Mn2 92.57(9) 7_575 .
C43 Cr1 Mn2 87.42(9) . .
C42 Cr1 Mn2 170.08(9) 7_575 .
C42 Cr1 Mn2 9.93(9) . .
C41 Cr1 Mn2 78.25(9) . .
C41 Cr1 Mn2 101.75(9) 7_575 .
C43 Cr1 Mn1 101.07(9) 7_575 .
C43 Cr1 Mn1 78.94(9) . .
C42 Cr1 Mn1 92.47(9) 7_575 .
C42 Cr1 Mn1 87.54(9) . .
C41 Cr1 Mn1 9.65(9) . .
C41 Cr1 Mn1 170.35(9) 7_575 .
Mn2 Cr1 Mn1 77.628(8) . .
C43 Cr1 Mn3 170.43(9) 7_575 .
C43 Cr1 Mn3 9.57(9) . .
C42 Cr1 Mn3 100.79(9) 7_575 .
C42 Cr1 Mn3 79.20(9) . .
C41 Cr1 Mn3 87.22(9) . .
C41 Cr1 Mn3 92.78(9) 7_575 .
Mn2 Cr1 Mn3 77.874(8) . .
Mn1 Cr1 Mn3 77.641(8) . .
O22 Mn2 O21 94.87(11) . .
O22 Mn2 N21 170.52(12) . .
O21 Mn2 N21 88.05(11) . .
O22 Mn2 N22 91.66(12) . .
O21 Mn2 N22 163.30(12) . .
N21 Mn2 N22 83.21(12) . .
O22 Mn2 N42 93.77(12) . .
O21 Mn2 N42 93.85(11) . .
N21 Mn2 N42 95.04(12) . .
N22 Mn2 N42 101.06(12) . .
O22 Mn2 O402 85.18(12) . .
O21 Mn2 O402 85.98(12) . .
N21 Mn2 O402 86.03(12) . .
N22 Mn2 O402 79.26(13) . .
N42 Mn2 O402 178.92(12) . .
O22 Mn2 Cr1 91.21(8) . .
O21 Mn2 Cr1 82.03(7) . .
N21 Mn2 Cr1 98.13(8) . .
N22 Mn2 Cr1 113.23(9) . .
N42 Mn2 Cr1 12.34(8) . .
O402 Mn2 Cr1 167.15(9) . .
O22 Mn2 Mn1 86.28(8) . .
O21 Mn2 Mn1 32.03(8) . .
N21 Mn2 Mn1 100.79(9) . .
N22 Mn2 Mn1 164.38(9) . .
N42 Mn2 Mn1 63.70(8) . .
O402 Mn2 Mn1 115.92(9) . .
Cr1 Mn2 Mn1 51.425(7) . .
O22 Mn2 Mn3 139.79(8) . .
O21 Mn2 Mn3 68.92(7) . .
N21 Mn2 Mn3 49.58(8) . .
N22 Mn2 Mn3 114.54(8) . .
N42 Mn2 Mn3 53.16(8) . .
O402 Mn2 Mn3 127.68(9) . .
Cr1 Mn2 Mn3 51.312(6) . .
Mn1 Mn2 Mn3 60.148(8) . .
O12 Mn1 O11 96.11(10) . .
O12 Mn1 N11 172.85(12) . .
O11 Mn1 N11 87.59(12) . .
O12 Mn1 N12 91.83(12) . .
O11 Mn1 N12 163.71(12) . .
N11 Mn1 N12 83.12(12) . .
O12 Mn1 N41 91.45(11) . .
O11 Mn1 N41 91.99(11) . .
N11 Mn1 N41 94.54(12) . .
N12 Mn1 N41 102.02(12) . .
O12 Mn1 O401 85.97(12) . .
O11 Mn1 O401 83.50(11) . .
N11 Mn1 O401 88.39(13) . .
N12 Mn1 O401 82.90(13) . .
N41 Mn1 O401 174.53(12) . .
O12 Mn1 Cr1 88.24(8) . .
O11 Mn1 Cr1 80.47(8) . .
N11 Mn1 Cr1 98.42(9) . .
N12 Mn1 Cr1 114.06(9) . .
N41 Mn1 Cr1 12.36(8) . .
O401 Mn1 Cr1 162.27(9) . .
O12 Mn1 Mn2 137.21(8) . .
O11 Mn1 Mn2 68.13(7) . .
N11 Mn1 Mn2 49.92(9) . .
N12 Mn1 Mn2 114.44(9) . .
N41 Mn1 Mn2 51.81(8) . .
O401 Mn1 Mn2 128.40(9) . .
Cr1 Mn1 Mn2 50.947(7) . .
O12 Mn1 Mn3 85.71(7) . .
O11 Mn1 Mn3 30.78(8) . .
N11 Mn1 Mn3 100.46(9) . .
N12 Mn1 Mn3 165.05(9) . .
N41 Mn1 Mn3 63.36(8) . .
O401 Mn1 Mn3 111.58(9) . .
Cr1 Mn1 Mn3 51.190(6) . .
Mn2 Mn1 Mn3 60.066(7) . .
O32 Mn3 O31 95.57(10) . .
O32 Mn3 N31 174.54(11) . .
O31 Mn3 N31 89.31(11) . .
O32 Mn3 N32 92.19(11) . .
O31 Mn3 N32 167.12(12) . .
N31 Mn3 N32 82.57(12) . .
O32 Mn3 N43 91.15(11) . .
O31 Mn3 N43 90.99(11) . .
N31 Mn3 N43 91.21(12) . .
N32 Mn3 N43 99.13(12) . .
O32 Mn3 N501 91.54(12) . .
O31 Mn3 N501 84.93(11) . .
N31 Mn3 N501 86.45(12) . .
N32 Mn3 N501 84.60(12) . .
N43 Mn3 N501 175.32(12) . .
O32 Mn3 Cr1 88.93(8) . .
O31 Mn3 Cr1 79.66(7) . .
N31 Mn3 Cr1 94.37(8) . .
N32 Mn3 Cr1 110.82(9) . .
N43 Mn3 Cr1 11.82(8) . .
N501 Mn3 Cr1 164.55(9) . .
O32 Mn3 Mn2 85.85(7) . .
O31 Mn3 Mn2 30.28(7) . .
N31 Mn3 Mn2 99.61(8) . .
N32 Mn3 Mn2 161.50(9) . .
N43 Mn3 Mn2 62.57(8) . .
N501 Mn3 Mn2 113.82(9) . .
Cr1 Mn3 Mn2 50.814(6) . .
O32 Mn3 Mn1 137.87(7) . .
O31 Mn3 Mn1 67.57(7) . .
N31 Mn3 Mn1 46.65(8) . .
N32 Mn3 Mn1 112.56(8) . .
N43 Mn3 Mn1 52.92(8) . .
N501 Mn3 Mn1 123.04(9) . .
Cr1 Mn3 Mn1 51.169(7) . .
Mn2 Mn3 Mn1 59.787(8) . .
C42 N42 Mn2 162.1(3) . .
C43 N43 Mn3 162.5(3) . .
C41 N41 Mn1 161.2(3) . .
C502 Cr2 C502 89.4(3) . 2_554
C502 Cr2 C503 89.1(2) . 2_554
C502 Cr2 C503 176.37(19) 2_554 2_554
C502 Cr2 C503 176.37(19) . .
C502 Cr2 C503 89.1(2) 2_554 .
C503 Cr2 C503 92.5(2) 2_554 .
C502 Cr2 C501 91.21(18) . 2_554
C502 Cr2 C501 89.93(18) 2_554 2_554
C503 Cr2 C501 86.79(16) 2_554 2_554
C503 Cr2 C501 92.11(16) . 2_554
C502 Cr2 C501 89.94(18) . .
C502 Cr2 C501 91.20(18) 2_554 .
C503 Cr2 C501 92.11(16) 2_554 .
C503 Cr2 C501 86.78(16) . .
C501 Cr2 C501 178.4(2) 2_554 .
C1 O11 Mn1 123.1(2) . .
C101 O12 Mn1 131.4(2) . .
C3 O21 Mn2 122.5(2) . .
C201 O22 Mn2 131.1(2) . .
C5 O31 Mn3 124.0(2) . .
C301 O32 Mn3 131.0(2) . .
C11 N11 C13 123.3(3) . .
C11 N11 Mn1 125.7(2) . .
C13 N11 Mn1 110.9(2) . .
C17 N12 C14 121.8(3) . .
C17 N12 Mn1 124.2(3) . .
C14 N12 Mn1 113.8(2) . .
C21 N21 C23 123.7(3) . .
C21 N21 Mn2 124.8(2) . .
C23 N21 Mn2 111.3(2) . .
C27 N22 C24 121.5(3) . .
C27 N22 Mn2 124.7(2) . .
C24 N22 Mn2 113.6(2) . .
C31 N31 C33 122.4(3) . .
C31 N31 Mn3 125.5(2) . .
C33 N31 Mn3 111.7(2) . .
C37 N32 C34 121.5(3) . .
C37 N32 Mn3 123.7(2) . .
C34 N32 Mn3 114.5(2) . .
O11 C1 C2 122.1(3) . .
O11 C1 C6 117.2(3) . .
C2 C1 C6 120.7(3) . .
C1 C2 C3 118.8(3) . .
C1 C2 C11 120.6(3) . .
C3 C2 C11 120.5(3) . .
O21 C3 C4 121.5(3) . .
O21 C3 C2 117.9(3) . .
C4 C3 C2 120.5(3) . .
C5 C4 C3 118.5(3) . .
C5 C4 C21 120.6(3) . .
C3 C4 C21 120.9(3) . .
O31 C5 C6 121.7(3) . .
O31 C5 C4 117.1(3) . .
C6 C5 C4 121.2(3) . .
C5 C6 C1 119.0(3) . .
C5 C6 C31 122.0(3) . .
C1 C6 C31 119.0(3) . .
N11 C11 C2 120.5(3) . .
N11 C11 C12 119.5(3) . .
C2 C11 C12 119.8(3) . .
C11 C12 H12A 109.5 . .
C11 C12 H12B 109.5 . .
H12A C12 H12B 109.5 . .
C11 C12 H12C 109.5 . .
H12A C12 H12C 109.5 . .
H12B C12 H12C 109.5 . .
N11 C13 C14 108.2(3) . .
N11 C13 H13A 110.1 . .
C14 C13 H13A 110.1 . .
N11 C13 H13B 110.1 . .
C14 C13 H13B 110.1 . .
H13A C13 H13B 108.4 . .
N12 C14 C15 107.4(3) . .
N12 C14 C13 105.3(3) . .
C15 C14 C13 110.3(3) . .
N12 C14 C16 113.1(3) . .
C15 C14 C16 112.1(4) . .
C13 C14 C16 108.5(4) . .
C14 C15 H15A 109.5 . .
C14 C15 H15B 109.5 . .
H15A C15 H15B 109.5 . .
C14 C15 H15C 109.5 . .
H15A C15 H15C 109.5 . .
H15B C15 H15C 109.5 . .
C14 C16 H16A 109.5 . .
C14 C16 H16B 109.5 . .
H16A C16 H16B 109.5 . .
C14 C16 H16C 109.5 . .
H16A C16 H16C 109.5 . .
H16B C16 H16C 109.5 . .
N12 C17 C102 126.9(3) . .
N12 C17 H17A 116.5 . .
C102 C17 H17A 116.5 . .
N21 C21 C4 120.7(3) . .
N21 C21 C22 119.5(3) . .
C4 C21 C22 119.5(3) . .
C21 C22 H22A 109.5 . .
C21 C22 H22B 109.5 . .
H22A C22 H22B 109.5 . .
C21 C22 H22C 109.5 . .
H22A C22 H22C 109.5 . .
H22B C22 H22C 109.5 . .
N21 C23 C24 108.2(3) . .
N21 C23 H23A 110.1 . .
C24 C23 H23A 110.1 . .
N21 C23 H23B 110.1 . .
C24 C23 H23B 110.1 . .
H23A C23 H23B 108.4 . .
N22 C24 C25 107.7(3) . .
N22 C24 C26 113.6(3) . .
C25 C24 C26 110.9(3) . .
N22 C24 C23 105.4(3) . .
C25 C24 C23 109.8(3) . .
C26 C24 C23 109.2(3) . .
C24 C25 H25A 109.5 . .
C24 C25 H25B 109.5 . .
H25A C25 H25B 109.5 . .
C24 C25 H25C 109.5 . .
H25A C25 H25C 109.5 . .
H25B C25 H25C 109.5 . .
C24 C26 H26A 109.5 . .
C24 C26 H26B 109.5 . .
H26A C26 H26B 109.5 . .
C24 C26 H26C 109.5 . .
H26A C26 H26C 109.5 . .
H26B C26 H26C 109.5 . .
N22 C27 C202 126.4(3) . .
N22 C27 H27A 116.8 . .
C202 C27 H27A 116.8 . .
N31 C31 C6 121.0(3) . .
N31 C31 C32 119.3(3) . .
C6 C31 C32 119.5(3) . .
C31 C32 H32A 109.5 . .
C31 C32 H32B 109.5 . .
H32A C32 H32B 109.5 . .
C31 C32 H32C 109.5 . .
H32A C32 H32C 109.5 . .
H32B C32 H32C 109.5 . .
N31 C33 C34 108.4(3) . .
N31 C33 H33A 110.0 . .
C34 C33 H33A 110.0 . .
N31 C33 H33B 110.0 . .
C34 C33 H33B 110.0 . .
H33A C33 H33B 108.4 . .
N32 C34 C35 107.3(3) . .
N32 C34 C33 105.0(3) . .
C35 C34 C33 110.3(3) . .
N32 C34 C36 113.3(3) . .
C35 C34 C36 111.4(3) . .
C33 C34 C36 109.3(3) . .
C34 C35 H35A 109.5 . .
C34 C35 H35B 109.5 . .
H35A C35 H35B 109.5 . .
C34 C35 H35C 109.5 . .
H35A C35 H35C 109.5 . .
H35B C35 H35C 109.5 . .
C34 C36 H36A 109.5 . .
C34 C36 H36B 109.5 . .
H36A C36 H36B 109.5 . .
C34 C36 H36C 109.5 . .
H36A C36 H36C 109.5 . .
H36B C36 H36C 109.5 . .
N32 C37 C302 126.7(3) . .
N32 C37 H37A 116.7 . .
C302 C37 H37A 116.7 . .
N41 C41 Cr1 176.3(3) . .
N42 C42 Cr1 175.4(3) . .
N43 C43 Cr1 175.9(3) . .
O12 C101 C102 121.6(3) . .
O12 C101 C106 119.1(3) . .
C102 C101 C106 119.3(3) . .
C101 C102 C103 119.9(3) . .
C101 C102 C17 123.1(3) . .
C103 C102 C17 116.8(3) . .
C104 C103 C102 122.1(3) . .
C104 C103 H10B 118.9 . .
C102 C103 H10B 118.9 . .
C103 C104 C105 116.8(3) . .
C103 C104 C120 122.0(3) . .
C105 C104 C120 121.2(3) . .
C106 C105 C104 124.7(3) . .
C106 C105 H10A 117.7 . .
C104 C105 H10A 117.7 . .
C105 C106 C101 117.1(3) . .
C105 C106 C110 122.5(3) . .
C101 C106 C110 120.4(3) . .
C113 C110 C106 111.3(3) . .
C113 C110 C112 107.0(3) . .
C106 C110 C112 111.1(3) . .
C113 C110 C111 108.1(3) . .
C106 C110 C111 109.8(3) . .
C112 C110 C111 109.4(3) . .
C110 C111 H11A 109.5 . .
C110 C111 H11B 109.5 . .
H11A C111 H11B 109.5 . .
C110 C111 H11C 109.5 . .
H11A C111 H11C 109.5 . .
H11B C111 H11C 109.5 . .
C110 C112 H11D 109.5 . .
C110 C112 H11E 109.5 . .
H11D C112 H11E 109.5 . .
C110 C112 H11F 109.5 . .
H11D C112 H11F 109.5 . .
H11E C112 H11F 109.5 . .
C110 C113 H11G 109.5 . .
C110 C113 H11H 109.5 . .
H11G C113 H11H 109.5 . .
C110 C113 H11I 109.5 . .
H11G C113 H11I 109.5 . .
H11H C113 H11I 109.5 . .
C12B C120 C121 134.5(7) . .
C12B C120 C13B 114.9(9) . .
C121 C120 C13B 59.6(7) . .
C12B C120 C122 39.8(6) . .
C121 C120 C122 112.8(7) . .
C13B C120 C122 141.2(6) . .
C12B C120 C104 111.5(5) . .
C121 C120 C104 112.3(4) . .
C13B C120 C104 109.3(5) . .
C122 C120 C104 108.4(4) . .
C12B C120 C123 67.0(8) . .
C121 C120 C123 106.4(6) . .
C13B C120 C123 51.6(6) . .
C122 C120 C123 104.9(6) . .
C104 C120 C123 111.8(4) . .
C12B C120 C11B 107.8(9) . .
C121 C120 C11B 44.6(6) . .
C13B C120 C11B 102.8(8) . .
C122 C120 C11B 72.3(7) . .
C104 C120 C11B 110.1(5) . .
C123 C120 C11B 136.4(6) . .
C120 C121 H12D 109.5 . .
C120 C121 H12E 109.5 . .
C120 C121 H12F 109.5 . .
C120 C122 H12G 109.5 . .
C120 C122 H12H 109.5 . .
C120 C122 H12I 109.5 . .
C120 C123 H12J 109.5 . .
C120 C123 H12K 109.5 . .
C120 C123 H12L 109.5 . .
C120 C11B H11J 109.5 . .
C120 C11B H11K 109.5 . .
H11J C11B H11K 109.5 . .
C120 C11B H11L 109.5 . .
H11J C11B H11L 109.5 . .
H11K C11B H11L 109.5 . .
C120 C12B H12P 109.5 . .
C120 C12B H12Q 109.5 . .
H12P C12B H12Q 109.5 . .
C120 C12B H12R 109.5 . .
H12P C12B H12R 109.5 . .
H12Q C12B H12R 109.5 . .
C120 C13B H13C 109.5 . .
C120 C13B H13D 109.5 . .
H13C C13B H13D 109.5 . .
C120 C13B H13E 109.5 . .
H13C C13B H13E 109.5 . .
H13D C13B H13E 109.5 . .
O22 C201 C202 122.0(3) . .
O22 C201 C206 119.0(3) . .
C202 C201 C206 119.0(3) . .
C203 C202 C201 120.3(3) . .
C203 C202 C27 117.2(3) . .
C201 C202 C27 122.5(3) . .
C204 C203 C202 121.8(4) . .
C204 C203 H20B 119.1 . .
C202 C203 H20B 119.1 . .
C203 C204 C205 116.7(3) . .
C203 C204 C220 122.3(4) . .
C205 C204 C220 121.0(4) . .
C206 C205 C204 124.7(4) . .
C206 C205 H20A 117.6 . .
C204 C205 H20A 117.6 . .
C205 C206 C201 117.4(3) . .
C205 C206 C210 122.6(3) . .
C201 C206 C210 120.0(3) . .
C211 C210 C206 111.7(3) . .
C211 C210 C212 107.7(3) . .
C206 C210 C212 109.6(3) . .
C211 C210 C213 106.6(3) . .
C206 C210 C213 110.5(3) . .
C212 C210 C213 110.5(3) . .
C210 C211 H21G 109.5 . .
C210 C211 H21H 109.5 . .
H21G C211 H21H 109.5 . .
C210 C211 H21I 109.5 . .
H21G C211 H21I 109.5 . .
H21H C211 H21I 109.5 . .
C210 C212 H21D 109.5 . .
C210 C212 H21E 109.5 . .
H21D C212 H21E 109.5 . .
C210 C212 H21F 109.5 . .
H21D C212 H21F 109.5 . .
H21E C212 H21F 109.5 . .
C210 C213 H21A 109.5 . .
C210 C213 H21B 109.5 . .
H21A C213 H21B 109.5 . .
C210 C213 H21C 109.5 . .
H21A C213 H21C 109.5 . .
H21B C213 H21C 109.5 . .
C21B C220 C223 133.6(12) . .
C21B C220 C221 35.4(12) . .
C223 C220 C221 112.0(11) . .
C21B C220 C222 70.2(12) . .
C223 C220 C222 112.5(9) . .
C221 C220 C222 104.7(10) . .
C21B C220 C204 114.3(9) . .
C223 C220 C204 108.6(6) . .
C221 C220 C204 110.8(6) . .
C222 C220 C204 108.1(5) . .
C21B C220 C22B 107.8(12) . .
C223 C220 C22B 69.4(11) . .
C221 C220 C22B 133.0(8) . .
C222 C220 C22B 44.6(9) . .
C204 C220 C22B 112.8(6) . .
C21B C220 C23B 108.6(14) . .
C223 C220 C23B 37.1(8) . .
C221 C220 C23B 77.8(12) . .
C222 C220 C23B 138.0(8) . .
C204 C220 C23B 109.9(6) . .
C22B C220 C23B 102.9(12) . .
C220 C221 H22D 109.5 . .
C220 C221 H22E 109.5 . .
C220 C221 H22F 109.5 . .
C220 C222 H22J 109.5 . .
C220 C222 H22K 109.5 . .
C220 C222 H22L 109.5 . .
C220 C223 H22M 109.5 . .
C220 C223 H22N 109.5 . .
C220 C223 H22O 109.5 . .
C220 C21B H21J 109.5 . .
C220 C21B H21K 109.5 . .
H21J C21B H21K 109.5 . .
C220 C21B H21L 109.5 . .
H21J C21B H21L 109.5 . .
H21K C21B H21L 109.5 . .
C220 C22B H22G 109.5 . .
C220 C22B H22H 109.5 . .
H22G C22B H22H 109.5 . .
C220 C22B H22I 109.5 . .
H22G C22B H22I 109.5 . .
H22H C22B H22I 109.5 . .
C220 C23B H23C 109.5 . .
C220 C23B H23D 109.5 . .
H23C C23B H23D 109.5 . .
C220 C23B H23E 109.5 . .
H23C C23B H23E 109.5 . .
H23D C23B H23E 109.5 . .
O32 C301 C302 121.9(3) . .
O32 C301 C306 119.2(3) . .
C302 C301 C306 118.9(3) . .
C303 C302 C301 120.1(3) . .
C303 C302 C37 116.9(3) . .
C301 C302 C37 122.8(3) . .
C304 C303 C302 122.0(3) . .
C304 C303 H30A 119.0 . .
C302 C303 H30A 119.0 . .
C303 C304 C305 116.5(3) . .
C303 C304 C320 123.1(3) . .
C305 C304 C320 120.4(3) . .
C306 C305 C304 124.8(3) . .
C306 C305 H30B 117.6 . .
C304 C305 H30B 117.6 . .
C305 C306 C301 117.6(3) . .
C305 C306 C310 122.5(3) . .
C301 C306 C310 119.9(3) . .
C306 C310 C311 110.9(3) . .
C306 C310 C313 110.6(3) . .
C311 C310 C313 107.4(3) . .
C306 C310 C312 110.0(3) . .
C311 C310 C312 107.8(3) . .
C313 C310 C312 110.0(3) . .
C310 C311 H31D 109.5 . .
C310 C311 H31E 109.5 . .
H31D C311 H31E 109.5 . .
C310 C311 H31F 109.5 . .
H31D C311 H31F 109.5 . .
H31E C311 H31F 109.5 . .
C310 C312 H31G 109.5 . .
C310 C312 H31H 109.5 . .
H31G C312 H31H 109.5 . .
C310 C312 H31I 109.5 . .
H31G C312 H31I 109.5 . .
H31H C312 H31I 109.5 . .
C310 C313 H31A 109.5 . .
C310 C313 H31B 109.5 . .
H31A C313 H31B 109.5 . .
C310 C313 H31C 109.5 . .
H31A C313 H31C 109.5 . .
H31B C313 H31C 109.5 . .
C322 C320 C321 109.3(5) . .
C322 C320 C323 107.2(5) . .
C321 C320 C323 108.9(4) . .
C322 C320 C304 109.6(4) . .
C321 C320 C304 109.8(4) . .
C323 C320 C304 112.0(3) . .
C320 C321 H32G 109.5 . .
C320 C321 H32H 109.5 . .
H32G C321 H32H 109.5 . .
C320 C321 H32I 109.5 . .
H32G C321 H32I 109.5 . .
H32H C321 H32I 109.5 . .
C320 C322 H32J 109.5 . .
C320 C322 H32K 109.5 . .
H32J C322 H32K 109.5 . .
C320 C322 H32L 109.5 . .
H32J C322 H32L 109.5 . .
H32K C322 H32L 109.5 . .
C320 C323 H32D 109.5 . .
C320 C323 H32E 109.5 . .
H32D C323 H32E 109.5 . .
C320 C323 H32F 109.5 . .
H32D C323 H32F 109.5 . .
H32E C323 H32F 109.5 . .
O401 C401 H40A 109.5 . .
O401 C401 H40B 109.5 . .
H40A C401 H40B 109.5 . .
O401 C401 H40C 109.5 . .
H40A C401 H40C 109.5 . .
H40B C401 H40C 109.5 . .
N501 C501 Cr2 176.6(4) . .
N502 C502 Cr2 177.1(5) . .
N503 C503 Cr2 177.0(4) . .
C401 O401 Mn1 121.0(4) . .
C501 N501 Mn3 150.6(3) . .

loop_
_geom_bond_atom_site_label_1
_geom_bond_atom_site_label_2
_geom_bond_distance
_geom_bond_site_symmetry_2
Cr1 C43 2.079(3) 7_575
Cr1 C43 2.079(3) .
Cr1 C42 2.087(4) 7_575
Cr1 C42 2.087(4) .
Cr1 C41 2.094(4) .
Cr1 C41 2.094(4) 7_575
Cr1 Mn2 5.3513(6) .
Cr1 Mn1 5.3873(6) .
Cr1 Mn3 5.3889(5) .
Mn2 O22 1.866(2) .
Mn2 O21 1.891(2) .
Mn2 N21 1.962(3) .
Mn2 N22 1.995(3) .
Mn2 N42 2.201(3) .
Mn2 O402 2.455(3) .
Mn2 Mn1 6.7309(7) .
Mn2 Mn3 6.7499(7) .
Mn1 O12 1.869(2) .
Mn1 O11 1.890(2) .
Mn1 N11 1.963(3) .
Mn1 N12 1.993(3) .
Mn1 N41 2.233(3) .
Mn1 O401 2.464(3) .
Mn1 Mn3 6.7555(7) .
Mn3 O32 1.866(2) .
Mn3 O31 1.904(2) .
Mn3 N31 1.973(3) .
Mn3 N32 1.988(3) .
Mn3 N43 2.240(3) .
Mn3 N501 2.376(3) .
N42 C42 1.151(5) .
N43 C43 1.151(4) .
N41 C41 1.149(5) .
Cr2 C502 2.049(5) .
Cr2 C502 2.050(5) 2_554
Cr2 C503 2.063(4) 2_554
Cr2 C503 2.064(4) .
Cr2 C501 2.064(4) 2_554
Cr2 C501 2.064(4) .
O11 C1 1.309(4) .
O12 C101 1.324(4) .
O21 C3 1.308(4) .
O22 C201 1.321(4) .
O31 C5 1.312(4) .
O32 C301 1.318(4) .
N11 C11 1.297(5) .
N11 C13 1.481(4) .
N12 C17 1.281(5) .
N12 C14 1.503(5) .
N21 C21 1.307(4) .
N21 C23 1.474(4) .
N22 C27 1.290(5) .
N22 C24 1.505(4) .
N31 C31 1.298(5) .
N31 C33 1.468(4) .
N32 C37 1.287(5) .
N32 C34 1.503(4) .
C1 C2 1.418(5) .
C1 C6 1.425(5) .
C2 C3 1.428(5) .
C2 C11 1.459(5) .
C3 C4 1.428(5) .
C4 C5 1.424(5) .
C4 C21 1.449(5) .
C5 C6 1.409(5) .
C6 C31 1.461(5) .
C11 C12 1.507(5) .
C12 H12A 0.9800 .
C12 H12B 0.9800 .
C12 H12C 0.9800 .
C13 C14 1.528(6) .
C13 H13A 0.9900 .
C13 H13B 0.9900 .
C14 C15 1.527(6) .
C14 C16 1.530(5) .
C15 H15A 0.9800 .
C15 H15B 0.9800 .
C15 H15C 0.9800 .
C16 H16A 0.9800 .
C16 H16B 0.9800 .
C16 H16C 0.9800 .
C17 C102 1.438(5) .
C17 H17A 0.9500 .
C21 C22 1.512(5) .
C22 H22A 0.9800 .
C22 H22B 0.9800 .
C22 H22C 0.9800 .
C23 C24 1.534(5) .
C23 H23A 0.9900 .
C23 H23B 0.9900 .
C24 C25 1.531(6) .
C24 C26 1.533(5) .
C25 H25A 0.9800 .
C25 H25B 0.9800 .
C25 H25C 0.9800 .
C26 H26A 0.9800 .
C26 H26B 0.9800 .
C26 H26C 0.9800 .
C27 C202 1.443(5) .
C27 H27A 0.9500 .
C31 C32 1.515(5) .
C32 H32A 0.9800 .
C32 H32B 0.9800 .
C32 H32C 0.9800 .
C33 C34 1.534(5) .
C33 H33A 0.9900 .
C33 H33B 0.9900 .
C34 C35 1.519(6) .
C34 C36 1.534(5) .
C35 H35A 0.9800 .
C35 H35B 0.9800 .
C35 H35C 0.9800 .
C36 H36A 0.9800 .
C36 H36B 0.9800 .
C36 H36C 0.9800 .
C37 C302 1.436(5) .
C37 H37A 0.9500 .
C101 C102 1.408(5) .
C101 C106 1.427(5) .
C102 C103 1.419(5) .
C103 C104 1.365(6) .
C103 H10B 0.9500 .
C104 C105 1.406(5) .
C104 C120 1.538(5) .
C105 C106 1.396(5) .
C105 H10A 0.9500 .
C106 C110 1.532(5) .
C110 C113 1.529(6) .
C110 C112 1.538(6) .
C110 C111 1.546(5) .
C111 H11A 0.9800 .
C111 H11B 0.9800 .
C111 H11C 0.9800 .
C112 H11D 0.9800 .
C112 H11E 0.9800 .
C112 H11F 0.9800 .
C113 H11G 0.9800 .
C113 H11H 0.9800 .
C113 H11I 0.9800 .
C120 C12B 1.462(12) .
C120 C121 1.463(9) .
C120 C13B 1.477(11) .
C120 C122 1.513(10) .
C120 C123 1.601(9) .
C120 C11B 1.646(12) .
C121 H12D 0.9800 .
C121 H12E 0.9800 .
C121 H12F 0.9800 .
C122 H12G 0.9800 .
C122 H12H 0.9800 .
C122 H12I 0.9800 .
C123 H12J 0.9800 .
C123 H12K 0.9800 .
C123 H12L 0.9800 .
C11B H11J 0.9800 .
C11B H11K 0.9800 .
C11B H11L 0.9800 .
C12B H12P 0.9800 .
C12B H12Q 0.9800 .
C12B H12R 0.9800 .
C13B H13C 0.9800 .
C13B H13D 0.9800 .
C13B H13E 0.9800 .
C201 C202 1.417(5) .
C201 C206 1.426(5) .
C202 C203 1.409(5) .
C203 C204 1.371(6) .
C203 H20B 0.9500 .
C204 C205 1.412(6) .
C204 C220 1.540(5) .
C205 C206 1.386(5) .
C205 H20A 0.9500 .
C206 C210 1.536(5) .
C210 C211 1.536(5) .
C210 C212 1.539(6) .
C210 C213 1.545(5) .
C211 H21G 0.9800 .
C211 H21H 0.9800 .
C211 H21I 0.9800 .
C212 H21D 0.9800 .
C212 H21E 0.9800 .
C212 H21F 0.9800 .
C213 H21A 0.9800 .
C213 H21B 0.9800 .
C213 H21C 0.9800 .
C220 C21B 1.427(17) .
C220 C223 1.483(13) .
C220 C221 1.522(15) .
C220 C222 1.531(12) .
C220 C22B 1.563(15) .
C220 C23B 1.583(16) .
C221 H22D 0.9800 .
C221 H22E 0.9800 .
C221 H22F 0.9800 .
C222 H22J 0.9800 .
C222 H22K 0.9800 .
C222 H22L 0.9800 .
C223 H22M 0.9800 .
C223 H22N 0.9800 .
C223 H22O 0.9800 .
C21B H21J 0.9800 .
C21B H21K 0.9800 .
C21B H21L 0.9800 .
C22B H22G 0.9800 .
C22B H22H 0.9800 .
C22B H22I 0.9800 .
C23B H23C 0.9800 .
C23B H23D 0.9800 .
C23B H23E 0.9800 .
C301 C302 1.416(5) .
C301 C306 1.427(5) .
C302 C303 1.412(5) .
C303 C304 1.371(5) .
C303 H30A 0.9500 .
C304 C305 1.412(5) .
C304 C320 1.533(5) .
C305 C306 1.381(5) .
C305 H30B 0.9500 .
C306 C310 1.537(5) .
C310 C311 1.537(5) .
C310 C313 1.538(5) .
C310 C312 1.541(6) .
C311 H31D 0.9800 .
C311 H31E 0.9800 .
C311 H31F 0.9800 .
C312 H31G 0.9800 .
C312 H31H 0.9800 .
C312 H31I 0.9800 .
C313 H31A 0.9800 .
C313 H31B 0.9800 .
C313 H31C 0.9800 .
C320 C322 1.512(7) .
C320 C321 1.513(6) .
C320 C323 1.521(6) .
C321 H32G 0.9800 .
C321 H32H 0.9800 .
C321 H32I 0.9800 .
C322 H32J 0.9800 .
C322 H32K 0.9800 .
C322 H32L 0.9800 .
C323 H32D 0.9800 .
C323 H32E 0.9800 .
C323 H32F 0.9800 .
C401 O401 1.414(7) .
C401 H40A 0.9800 .
C401 H40B 0.9800 .
C401 H40C 0.9800 .
C501 N501 1.152(5) .
C502 N502 1.155(7) .
C503 N503 1.165(6) .
O1M C1M 1.366(16) .
O2M C2M 1.304(12) .
O2MB C2MB 1.23(5) .
O3M C3M 1.42(2) .
O1H O1HB 0.97(2) .
C4M O4M 1.26(4) .
O5M C5M 1.433(18) .
O6M C6M 1.437(10) .
